data_7044915
loop_
_publ_author_name
'Bergmann, Larissa'
'Braun, Carolin'
'Nieger, Martin'
'Br\"ase, Stefan'

_publ_section_title
;
 The coordination- and photochemistry of copper(i) complexes: variation of
 N^N ligands from imidazole to tetrazole.
;
_journal_issue 2
_journal_name_full 'Dalton transactions (Cambridge, England : 2003)'
_journal_page_first 608
_journal_page_last 621
_journal_paper_doi 10.1039/c7dt03682e
_journal_volume 47
_journal_year 2018
_chemical_formula_moiety 'C42 H35 Cu N5 P2, B F4'
_chemical_formula_sum 'C42 H35 B Cu F4 N5 P2'
_chemical_formula_weight 822.04
_space_group_IT_number 2
_space_group_name_Hall '-P 1'
_space_group_name_H-M_alt 'P -1'
_symmetry_cell_setting triclinic
_symmetry_space_group_name_Hall '-P 1'
_symmetry_space_group_name_H-M 'P -1'
_atom_sites_solution_hydrogens geom
_atom_sites_solution_primary direct
_atom_sites_solution_secondary difmap
_audit_block_doi 10.5517/cczyndy
_audit_creation_method SHELXL-97
_audit_update_record
;
2013-01-29 deposited with the CCDC.
2017-12-01 downloaded from the CCDC.
;
_cell_angle_alpha 108.70(1)
_cell_angle_beta 96.41(1)
_cell_angle_gamma 107.01(1)
_cell_formula_units_Z 2
_cell_length_a 10.889(1)
_cell_length_b 11.950(1)
_cell_length_c 16.851(2)
_cell_measurement_reflns_used 146
_cell_measurement_temperature 123(2)
_cell_measurement_theta_max 25
_cell_measurement_theta_min 1
_cell_volume 1934.3(4)
_computing_cell_refinement EVALCCD
_computing_data_collection Collect
_computing_data_reduction EVALCCD
_computing_molecular_graphics XP
_computing_publication_material 'SHELXL-97 (Sheldrick, 1997)'
_computing_structure_refinement 'SHELXL-97 (Sheldrick, 1997)'
_computing_structure_solution 'SHELXS-97 (Sheldrick, 1990)'
_diffrn_ambient_temperature 123(2)
_diffrn_measured_fraction_theta_full 0.998
_diffrn_measured_fraction_theta_max 0.998
_diffrn_measurement_device_type 'Bruker-Nonius KappaCCD'
_diffrn_measurement_method 'rotation in phi and omega, 2 deg.'
_diffrn_radiation_monochromator graphite
_diffrn_radiation_source 'fine-focus sealed tube'
_diffrn_radiation_type MoK\a
_diffrn_radiation_wavelength 0.71073
_diffrn_reflns_av_R_equivalents 0.0314
_diffrn_reflns_av_sigmaI/netI 0.0274
_diffrn_reflns_limit_h_max 14
_diffrn_reflns_limit_h_min -14
_diffrn_reflns_limit_k_max 15
_diffrn_reflns_limit_k_min -15
_diffrn_reflns_limit_l_max 21
_diffrn_reflns_limit_l_min -21
_diffrn_reflns_number 43246
_diffrn_reflns_theta_full 27.48
_diffrn_reflns_theta_max 27.48
_diffrn_reflns_theta_min 3.01
_exptl_absorpt_coefficient_mu 0.705
_exptl_absorpt_correction_T_max 0.9562
_exptl_absorpt_correction_T_min 0.8627
_exptl_absorpt_correction_type multi-scan
_exptl_absorpt_process_details 'SADABS (Sheldrick, 2008)'
_exptl_crystal_colour 'pale yellow'
_exptl_crystal_density_diffrn 1.411
_exptl_crystal_density_meas ?
_exptl_crystal_density_method 'not measured'
_exptl_crystal_description plates
_exptl_crystal_F_000 844
_exptl_crystal_size_max 0.24
_exptl_crystal_size_mid 0.18
_exptl_crystal_size_min 0.06
_refine_diff_density_max 0.412
_refine_diff_density_min -0.338
_refine_diff_density_rms 0.054
_refine_ls_extinction_method none
_refine_ls_goodness_of_fit_ref 1.032
_refine_ls_hydrogen_treatment mixed
_refine_ls_matrix_type full
_refine_ls_number_parameters 500
_refine_ls_number_reflns 8862
_refine_ls_number_restraints 0
_refine_ls_restrained_S_all 1.032
_refine_ls_R_factor_all 0.0440
_refine_ls_R_factor_gt 0.0306
_refine_ls_shift/su_max 0.001
_refine_ls_shift/su_mean 0.000
_refine_ls_structure_factor_coef Fsqd
_refine_ls_weighting_details 'calc w=1/[\s^2^(Fo^2^)+(0.0276P)^2^+1.3748P] where P=(Fo^2^+2Fc^2^)/3'
_refine_ls_weighting_scheme calc
_refine_ls_wR_factor_gt 0.0670
_refine_ls_wR_factor_ref 0.0727
_reflns_number_gt 7351
_reflns_number_total 8862
_reflns_threshold_expression >2sigma(I)
_cod_data_source_file c7dt03682e2.cif
_cod_data_source_block sb523_hy_compound_1b
_cod_depositor_comments
;
The following automatic conversions were performed:

'_exptl_crystal_density_meas' value 'none' was changed to '?' - the
value is perceived as not measured.

Automatic conversion script
Id: cif_fix_values 4973 2017-02-22 13:04:09Z antanas 

 Adding full bibliography for 7044915--7044926.cif.
;
_cod_original_cell_volume 1934.3(3)
_cod_database_code 7044915

loop_
_symmetry_equiv_pos_as_xyz
'x, y, z'
'-x, -y, -z'

loop_
_atom_site_label
_atom_site_type_symbol
_atom_site_fract_x
_atom_site_fract_y
_atom_site_fract_z
_atom_site_U_iso_or_equiv
_atom_site_adp_type
_atom_site_occupancy
_atom_site_symmetry_multiplicity
_atom_site_calc_flag
_atom_site_refinement_flags
Cu1 Cu 0.430492(19) 0.701851(18) 0.250327(12) 0.01468(6) Uani 1 1 d .
P1 P 0.39471(4) 0.81230(4) 0.17108(3) 0.01489(9) Uani 1 1 d .
P2 P 0.32218(4) 0.49819(4) 0.23186(3) 0.01546(9) Uani 1 1 d .
N1 N 0.62906(13) 0.72313(12) 0.27540(8) 0.0162(3) Uani 1 1 d .
N2 N 0.72412(14) 0.69832(14) 0.23426(9) 0.0206(3) Uani 1 1 d .
N3 N 0.83062(15) 0.72541(14) 0.28992(9) 0.0234(3) Uani 1 1 d .
N4 N 0.80512(14) 0.76864(14) 0.36837(10) 0.0199(3) Uani 1 1 d .
H4 H 0.860(2) 0.794(2) 0.4127(15) 0.031(6) Uiso 1 1 d .
C5 C 0.68193(16) 0.76745(14) 0.35878(10) 0.0151(3) Uani 1 1 d .
C6 C 0.60658(16) 0.80241(14) 0.42336(10) 0.0155(3) Uani 1 1 d .
C7 C 0.65525(17) 0.84115(17) 0.51101(11) 0.0223(4) Uani 1 1 d .
H7 H 0.7437 0.8519 0.5334 0.027 Uiso 1 1 calc R
C8 C 0.57066(18) 0.86381(18) 0.56518(11) 0.0266(4) Uani 1 1 d .
H8 H 0.6000 0.8891 0.6256 0.032 Uiso 1 1 calc R
C9 C 0.44338(18) 0.84918(17) 0.53016(11) 0.0252(4) Uani 1 1 d .
H9 H 0.3843 0.8645 0.5663 0.030 Uiso 1 1 calc R
C10 C 0.40265(17) 0.81184(16) 0.44163(11) 0.0213(4) Uani 1 1 d .
H10 H 0.3152 0.8029 0.4183 0.026 Uiso 1 1 calc R
N11 N 0.48205(13) 0.78789(12) 0.38771(9) 0.0166(3) Uani 1 1 d .
C12 C 0.28965(16) 0.90537(14) 0.20423(10) 0.0161(3) Uani 1 1 d .
C13 C 0.20567(17) 0.87577(16) 0.25674(11) 0.0207(3) Uani 1 1 d .
H13 H 0.2051 0.8088 0.2756 0.025 Uiso 1 1 calc R
C14 C 0.12242(17) 0.94286(17) 0.28195(12) 0.0236(4) Uani 1 1 d .
H14 H 0.0644 0.9208 0.3170 0.028 Uiso 1 1 calc R
C15 C 0.12455(18) 1.04147(17) 0.25589(12) 0.0263(4) Uani 1 1 d .
H15 H 0.0685 1.0880 0.2733 0.032 Uiso 1 1 calc R
C16 C 0.2088(2) 1.07261(18) 0.20422(14) 0.0305(4) Uani 1 1 d .
H16 H 0.2104 1.1408 0.1865 0.037 Uiso 1 1 calc R
C17 C 0.29049(19) 1.00485(17) 0.17827(12) 0.0246(4) Uani 1 1 d .
H17 H 0.3474 1.0265 0.1426 0.029 Uiso 1 1 calc R
C18 C 0.54514(16) 0.92735(15) 0.16589(11) 0.0175(3) Uani 1 1 d .
C19 C 0.64495(17) 0.99169(16) 0.24083(11) 0.0213(3) Uani 1 1 d .
H19 H 0.6340 0.9725 0.2907 0.026 Uiso 1 1 calc R
C20 C 0.76044(18) 1.08374(17) 0.24343(13) 0.0271(4) Uani 1 1 d .
H20 H 0.8272 1.1276 0.2950 0.033 Uiso 1 1 calc R
C21 C 0.77779(19) 1.11119(19) 0.17090(14) 0.0320(4) Uani 1 1 d .
H21 H 0.8565 1.1740 0.1726 0.038 Uiso 1 1 calc R
C22 C 0.6805(2) 1.0471(2) 0.09575(13) 0.0315(4) Uani 1 1 d .
H22 H 0.6933 1.0655 0.0458 0.038 Uiso 1 1 calc R
C23 C 0.56415(18) 0.95585(18) 0.09276(12) 0.0253(4) Uani 1 1 d .
H23 H 0.4976 0.9129 0.0411 0.030 Uiso 1 1 calc R
C24 C 0.31348(17) 0.71401(15) 0.05896(10) 0.0187(3) Uani 1 1 d .
C25 C 0.3854(2) 0.66131(17) 0.00361(12) 0.0269(4) Uani 1 1 d .
H25 H 0.4776 0.6833 0.0231 0.032 Uiso 1 1 calc R
C26 C 0.3228(2) 0.57702(19) -0.07975(12) 0.0326(4) Uani 1 1 d .
H26 H 0.3725 0.5427 -0.1173 0.039 Uiso 1 1 calc R
C27 C 0.1882(2) 0.5430(2) -0.10813(13) 0.0400(5) Uani 1 1 d .
H27 H 0.1455 0.4851 -0.1651 0.048 Uiso 1 1 calc R
C28 C 0.1160(2) 0.5932(2) -0.05381(14) 0.0467(6) Uani 1 1 d .
H28 H 0.0234 0.5690 -0.0732 0.056 Uiso 1 1 calc R
C29 C 0.1786(2) 0.67943(19) 0.02970(13) 0.0329(5) Uani 1 1 d .
H29 H 0.1285 0.7145 0.0666 0.040 Uiso 1 1 calc R
C30 C 0.43813(16) 0.43446(15) 0.27296(11) 0.0193(3) Uani 1 1 d .
C31 C 0.47548(18) 0.34086(18) 0.21949(13) 0.0265(4) Uani 1 1 d .
H31 H 0.4368 0.3043 0.1596 0.032 Uiso 1 1 calc R
C32 C 0.5695(2) 0.3002(2) 0.25327(15) 0.0362(5) Uani 1 1 d .
H32 H 0.5945 0.2362 0.2162 0.043 Uiso 1 1 calc R
C33 C 0.6263(2) 0.3521(2) 0.34007(16) 0.0377(5) Uani 1 1 d .
H33 H 0.6898 0.3237 0.3629 0.045 Uiso 1 1 calc R
C34 C 0.5904(2) 0.44620(19) 0.39398(14) 0.0352(5) Uani 1 1 d .
H34 H 0.6300 0.4826 0.4538 0.042 Uiso 1 1 calc R
C35 C 0.49727(18) 0.48752(17) 0.36116(12) 0.0263(4) Uani 1 1 d .
H35 H 0.4734 0.5521 0.3986 0.032 Uiso 1 1 calc R
C36 C 0.24065(17) 0.38071(15) 0.12387(11) 0.0192(3) Uani 1 1 d .
C37 C 0.12600(18) 0.27811(16) 0.10805(12) 0.0247(4) Uani 1 1 d .
H37 H 0.0865 0.2687 0.1541 0.030 Uiso 1 1 calc R
C38 C 0.0696(2) 0.18961(18) 0.02477(14) 0.0348(5) Uani 1 1 d .
H38 H -0.0080 0.1197 0.0143 0.042 Uiso 1 1 calc R
C39 C 0.1260(2) 0.2031(2) -0.04248(13) 0.0390(5) Uani 1 1 d .
H39 H 0.0875 0.1422 -0.0991 0.047 Uiso 1 1 calc R
C40 C 0.2386(2) 0.3052(2) -0.02767(13) 0.0380(5) Uani 1 1 d .
H40 H 0.2772 0.3146 -0.0741 0.046 Uiso 1 1 calc R
C41 C 0.2951(2) 0.39418(18) 0.05528(12) 0.0286(4) Uani 1 1 d .
H41 H 0.3716 0.4648 0.0651 0.034 Uiso 1 1 calc R
C42 C 0.19504(16) 0.47636(15) 0.29302(10) 0.0180(3) Uani 1 1 d .
C43 C 0.10671(17) 0.53985(16) 0.29127(11) 0.0227(4) Uani 1 1 d .
H43 H 0.1148 0.5932 0.2593 0.027 Uiso 1 1 calc R
C44 C 0.00695(19) 0.52600(18) 0.33568(12) 0.0286(4) Uani 1 1 d .
H44 H -0.0532 0.5693 0.3337 0.034 Uiso 1 1 calc R
C45 C -0.00500(19) 0.44904(19) 0.38296(12) 0.0304(4) Uani 1 1 d .
H45 H -0.0726 0.4402 0.4140 0.036 Uiso 1 1 calc R
C46 C 0.0821(2) 0.38488(19) 0.38485(13) 0.0313(4) Uani 1 1 d .
H46 H 0.0739 0.3320 0.4172 0.038 Uiso 1 1 calc R
C47 C 0.18091(18) 0.39750(17) 0.33995(12) 0.0248(4) Uani 1 1 d .
H47 H 0.2395 0.3524 0.3410 0.030 Uiso 1 1 calc R
B1 B 1.1006(2) 0.85390(19) 0.51913(13) 0.0234(4) Uani 1 1 d .
F1 F 1.13712(11) 0.76161(10) 0.53651(7) 0.0301(2) Uani 1 1 d .
F2 F 0.96734(11) 0.83477(12) 0.52499(7) 0.0328(3) Uani 1 1 d .
F3 F 1.10702(13) 0.84599(13) 0.43582(8) 0.0424(3) Uani 1 1 d .
F4 F 1.18000(14) 0.97014(11) 0.57766(9) 0.0488(4) Uani 1 1 d .

loop_
_atom_site_aniso_label
_atom_site_aniso_U_11
_atom_site_aniso_U_22
_atom_site_aniso_U_33
_atom_site_aniso_U_23
_atom_site_aniso_U_13
_atom_site_aniso_U_12
Cu1 0.01422(10) 0.01535(10) 0.01377(10) 0.00561(7) 0.00122(7) 0.00468(7)
P1 0.0154(2) 0.01557(19) 0.01328(19) 0.00509(15) 0.00148(15) 0.00578(16)
P2 0.0150(2) 0.01516(19) 0.0157(2) 0.00656(16) 0.00178(16) 0.00415(16)
N1 0.0164(7) 0.0178(7) 0.0147(6) 0.0048(5) 0.0046(5) 0.0072(5)
N2 0.0190(7) 0.0248(7) 0.0193(7) 0.0064(6) 0.0069(6) 0.0104(6)
N3 0.0200(7) 0.0290(8) 0.0206(7) 0.0052(6) 0.0064(6) 0.0114(6)
N4 0.0148(7) 0.0250(7) 0.0174(7) 0.0046(6) 0.0012(6) 0.0080(6)
C5 0.0145(7) 0.0146(7) 0.0162(7) 0.0060(6) 0.0026(6) 0.0047(6)
C6 0.0145(8) 0.0144(7) 0.0157(7) 0.0044(6) 0.0029(6) 0.0037(6)
C7 0.0151(8) 0.0297(9) 0.0170(8) 0.0056(7) 0.0007(6) 0.0049(7)
C8 0.0235(9) 0.0334(10) 0.0138(8) 0.0026(7) 0.0030(7) 0.0043(8)
C9 0.0230(9) 0.0301(9) 0.0191(8) 0.0042(7) 0.0093(7) 0.0083(7)
C10 0.0164(8) 0.0235(8) 0.0217(9) 0.0052(7) 0.0048(7) 0.0070(7)
N11 0.0165(7) 0.0168(6) 0.0155(7) 0.0048(5) 0.0038(5) 0.0061(5)
C12 0.0168(8) 0.0145(7) 0.0141(7) 0.0030(6) 0.0000(6) 0.0051(6)
C13 0.0206(8) 0.0204(8) 0.0223(8) 0.0104(7) 0.0037(7) 0.0067(7)
C14 0.0172(8) 0.0282(9) 0.0247(9) 0.0091(7) 0.0071(7) 0.0068(7)
C15 0.0215(9) 0.0243(9) 0.0325(10) 0.0061(8) 0.0052(8) 0.0126(7)
C16 0.0340(11) 0.0267(9) 0.0437(12) 0.0211(9) 0.0142(9) 0.0180(8)
C17 0.0286(10) 0.0252(9) 0.0285(9) 0.0158(8) 0.0126(8) 0.0128(8)
C18 0.0153(8) 0.0176(8) 0.0211(8) 0.0080(6) 0.0050(6) 0.0066(6)
C19 0.0206(9) 0.0219(8) 0.0225(9) 0.0092(7) 0.0036(7) 0.0083(7)
C20 0.0190(9) 0.0264(9) 0.0328(10) 0.0104(8) 0.0007(8) 0.0059(7)
C21 0.0199(9) 0.0335(10) 0.0457(12) 0.0199(9) 0.0119(9) 0.0064(8)
C22 0.0287(10) 0.0407(11) 0.0325(10) 0.0217(9) 0.0136(8) 0.0111(9)
C23 0.0234(9) 0.0307(10) 0.0231(9) 0.0126(8) 0.0056(7) 0.0085(8)
C24 0.0233(9) 0.0179(8) 0.0148(8) 0.0060(6) 0.0007(7) 0.0085(7)
C25 0.0277(10) 0.0269(9) 0.0222(9) 0.0049(7) 0.0059(7) 0.0085(8)
C26 0.0457(12) 0.0308(10) 0.0194(9) 0.0051(8) 0.0110(9) 0.0139(9)
C27 0.0550(14) 0.0354(11) 0.0191(9) -0.0035(8) -0.0092(9) 0.0228(10)
C28 0.0382(12) 0.0458(13) 0.0370(12) -0.0098(10) -0.0183(10) 0.0252(11)
C29 0.0276(10) 0.0336(10) 0.0270(10) -0.0049(8) -0.0060(8) 0.0178(8)
C30 0.0144(8) 0.0179(8) 0.0260(9) 0.0123(7) 0.0019(7) 0.0024(6)
C31 0.0229(9) 0.0293(9) 0.0323(10) 0.0146(8) 0.0071(8) 0.0122(8)
C32 0.0268(10) 0.0388(11) 0.0540(13) 0.0232(10) 0.0120(9) 0.0194(9)
C33 0.0204(10) 0.0384(11) 0.0627(15) 0.0320(11) 0.0017(10) 0.0102(9)
C34 0.0276(10) 0.0330(11) 0.0399(12) 0.0214(9) -0.0095(9) 0.0009(8)
C35 0.0258(9) 0.0213(9) 0.0286(10) 0.0114(7) -0.0022(8) 0.0042(7)
C36 0.0197(8) 0.0179(8) 0.0187(8) 0.0054(6) -0.0008(7) 0.0082(7)
C37 0.0212(9) 0.0196(8) 0.0292(9) 0.0065(7) -0.0009(7) 0.0066(7)
C38 0.0315(11) 0.0214(9) 0.0376(11) 0.0013(8) -0.0098(9) 0.0066(8)
C39 0.0493(13) 0.0308(11) 0.0244(10) -0.0030(8) -0.0108(9) 0.0181(10)
C40 0.0535(14) 0.0415(12) 0.0205(10) 0.0086(9) 0.0067(9) 0.0225(11)
C41 0.0334(11) 0.0294(10) 0.0213(9) 0.0087(8) 0.0052(8) 0.0097(8)
C42 0.0170(8) 0.0167(8) 0.0172(8) 0.0051(6) 0.0027(6) 0.0030(6)
C43 0.0209(9) 0.0215(8) 0.0251(9) 0.0091(7) 0.0036(7) 0.0066(7)
C44 0.0226(9) 0.0303(10) 0.0319(10) 0.0079(8) 0.0068(8) 0.0117(8)
C45 0.0212(9) 0.0384(11) 0.0245(9) 0.0074(8) 0.0091(8) 0.0038(8)
C46 0.0286(10) 0.0371(11) 0.0313(10) 0.0207(9) 0.0099(8) 0.0060(8)
C47 0.0234(9) 0.0263(9) 0.0291(9) 0.0152(8) 0.0079(8) 0.0088(7)
B1 0.0175(9) 0.0260(10) 0.0262(10) 0.0130(8) 0.0017(8) 0.0046(8)
F1 0.0262(6) 0.0325(6) 0.0402(6) 0.0205(5) 0.0099(5) 0.0138(5)
F2 0.0211(5) 0.0535(7) 0.0319(6) 0.0220(5) 0.0067(5) 0.0173(5)
F3 0.0385(7) 0.0688(9) 0.0364(7) 0.0340(7) 0.0159(6) 0.0233(6)
F4 0.0481(8) 0.0248(6) 0.0532(8) 0.0111(6) -0.0171(6) -0.0018(5)

loop_
_atom_type_symbol
_atom_type_description
_atom_type_scat_dispersion_real
_atom_type_scat_dispersion_imag
_atom_type_scat_source
C C 0.0033 0.0016 'International Tables Vol C Tables 4.2.6.8 and 6.1.1.4'
H H 0.0000 0.0000 'International Tables Vol C Tables 4.2.6.8 and 6.1.1.4'
B B 0.0013 0.0007 'International Tables Vol C Tables 4.2.6.8 and 6.1.1.4'
N N 0.0061 0.0033 'International Tables Vol C Tables 4.2.6.8 and 6.1.1.4'
F F 0.0171 0.0103 'International Tables Vol C Tables 4.2.6.8 and 6.1.1.4'
P P 0.1023 0.0942 'International Tables Vol C Tables 4.2.6.8 and 6.1.1.4'
Cu Cu 0.3201 1.2651 'International Tables Vol C Tables 4.2.6.8 and 6.1.1.4'

loop_
_citation_id
_citation_doi
_citation_year
1 10.1039/C3CC42280A 2013

loop_
_geom_angle_atom_site_label_1
_geom_angle_atom_site_label_2
_geom_angle_atom_site_label_3
_geom_angle
N1 Cu1 N11 79.01(5)
N1 Cu1 P1 110.22(4)
N11 Cu1 P1 120.25(4)
N1 Cu1 P2 104.56(4)
N11 Cu1 P2 100.63(4)
P1 Cu1 P2 129.928(19)
C24 P1 C12 103.11(7)
C24 P1 C18 104.57(8)
C12 P1 C18 103.68(7)
C24 P1 Cu1 113.24(5)
C12 P1 Cu1 116.59(6)
C18 P1 Cu1 114.23(6)
C42 P2 C36 103.59(8)
C42 P2 C30 103.42(8)
C36 P2 C30 103.79(8)
C42 P2 Cu1 114.78(6)
C36 P2 Cu1 120.10(6)
C30 P2 Cu1 109.42(5)
C5 N1 N2 106.55(13)
C5 N1 Cu1 112.28(11)
N2 N1 Cu1 140.96(11)
N3 N2 N1 109.92(13)
N2 N3 N4 106.72(14)
C5 N4 N3 108.84(14)
C5 N4 H4 128.2(16)
N3 N4 H4 122.9(16)
N1 C5 N4 107.96(14)
N1 C5 C6 121.82(14)
N4 C5 C6 130.19(15)
N11 C6 C7 123.75(15)
N11 C6 C5 112.54(14)
C7 C6 C5 123.67(15)
C6 C7 C8 117.96(16)
C6 C7 H7 121.0
C8 C7 H7 121.0
C9 C8 C7 119.18(16)
C9 C8 H8 120.4
C7 C8 H8 120.4
C8 C9 C10 119.37(16)
C8 C9 H9 120.3
C10 C9 H9 120.3
N11 C10 C9 122.62(16)
N11 C10 H10 118.7
C9 C10 H10 118.7
C10 N11 C6 117.11(14)
C10 N11 Cu1 128.22(11)
C6 N11 Cu1 113.94(10)
C17 C12 C13 118.71(16)
C17 C12 P1 122.03(13)
C13 C12 P1 119.26(12)
C12 C13 C14 120.93(16)
C12 C13 H13 119.5
C14 C13 H13 119.5
C15 C14 C13 119.70(17)
C15 C14 H14 120.1
C13 C14 H14 120.1
C14 C15 C16 119.87(17)
C14 C15 H15 120.1
C16 C15 H15 120.1
C17 C16 C15 120.41(17)
C17 C16 H16 119.8
C15 C16 H16 119.8
C16 C17 C12 120.35(17)
C16 C17 H17 119.8
C12 C17 H17 119.8
C19 C18 C23 118.66(16)
C19 C18 P1 117.05(13)
C23 C18 P1 124.28(13)
C20 C19 C18 120.82(17)
C20 C19 H19 119.6
C18 C19 H19 119.6
C21 C20 C19 119.93(18)
C21 C20 H20 120.0
C19 C20 H20 120.0
C20 C21 C22 119.98(18)
C20 C21 H21 120.0
C22 C21 H21 120.0
C21 C22 C23 120.51(18)
C21 C22 H22 119.7
C23 C22 H22 119.7
C22 C23 C18 120.09(17)
C22 C23 H23 120.0
C18 C23 H23 120.0
C29 C24 C25 118.96(16)
C29 C24 P1 121.18(14)
C25 C24 P1 119.50(13)
C26 C25 C24 120.41(18)
C26 C25 H25 119.8
C24 C25 H25 119.8
C27 C26 C25 120.12(19)
C27 C26 H26 119.9
C25 C26 H26 119.9
C28 C27 C26 120.00(18)
C28 C27 H27 120.0
C26 C27 H27 120.0
C27 C28 C29 120.2(2)
C27 C28 H28 119.9
C29 C28 H28 119.9
C24 C29 C28 120.28(19)
C24 C29 H29 119.9
C28 C29 H29 119.9
C31 C30 C35 118.75(16)
C31 C30 P2 122.52(14)
C35 C30 P2 118.62(14)
C30 C31 C32 120.40(19)
C30 C31 H31 119.8
C32 C31 H31 119.8
C33 C32 C31 120.5(2)
C33 C32 H32 119.8
C31 C32 H32 119.8
C32 C33 C34 119.67(19)
C32 C33 H33 120.2
C34 C33 H33 120.2
C35 C34 C33 120.41(19)
C35 C34 H34 119.8
C33 C34 H34 119.8
C34 C35 C30 120.32(19)
C34 C35 H35 119.8
C30 C35 H35 119.8
C41 C36 C37 119.02(16)
C41 C36 P2 118.60(13)
C37 C36 P2 122.38(14)
C38 C37 C36 120.05(19)
C38 C37 H37 120.0
C36 C37 H37 120.0
C39 C38 C37 120.27(19)
C39 C38 H38 119.9
C37 C38 H38 119.9
C38 C39 C40 120.13(18)
C38 C39 H39 119.9
C40 C39 H39 119.9
C39 C40 C41 119.9(2)
C39 C40 H40 120.1
C41 C40 H40 120.1
C36 C41 C40 120.62(19)
C36 C41 H41 119.7
C40 C41 H41 119.7
C43 C42 C47 118.80(16)
C43 C42 P2 117.96(13)
C47 C42 P2 123.23(13)
C44 C43 C42 120.69(17)
C44 C43 H43 119.7
C42 C43 H43 119.7
C45 C44 C43 120.03(18)
C45 C44 H44 120.0
C43 C44 H44 120.0
C44 C45 C46 119.76(17)
C44 C45 H45 120.1
C46 C45 H45 120.1
C47 C46 C45 120.35(18)
C47 C46 H46 119.8
C45 C46 H46 119.8
C46 C47 C42 120.35(18)
C46 C47 H47 119.8
C42 C47 H47 119.8
F4 B1 F1 109.66(16)
F4 B1 F3 110.86(16)
F1 B1 F3 110.61(17)
F4 B1 F2 109.46(17)
F1 B1 F2 109.02(15)
F3 B1 F2 107.18(15)

loop_
_geom_bond_atom_site_label_1
_geom_bond_atom_site_label_2
_geom_bond_distance
Cu1 N1 2.0794(14)
Cu1 N11 2.1396(14)
Cu1 P1 2.2342(5)
Cu1 P2 2.2724(5)
P1 C24 1.8242(17)
P1 C12 1.8294(17)
P1 C18 1.8364(17)
P2 C42 1.8239(17)
P2 C36 1.8282(17)
P2 C30 1.8328(17)
N1 C5 1.323(2)
N1 N2 1.3594(19)
N2 N3 1.293(2)
N3 N4 1.349(2)
N4 C5 1.328(2)
N4 H4 0.81(2)
C5 C6 1.463(2)
C6 N11 1.358(2)
C6 C7 1.386(2)
C7 C8 1.389(2)
C7 H7 0.9500
C8 C9 1.382(3)
C8 H8 0.9500
C9 C10 1.389(2)
C9 H9 0.9500
C10 N11 1.345(2)
C10 H10 0.9500
C12 C17 1.390(2)
C12 C13 1.391(2)
C13 C14 1.392(2)
C13 H13 0.9500
C14 C15 1.378(3)
C14 H14 0.9500
C15 C16 1.387(3)
C15 H15 0.9500
C16 C17 1.386(3)
C16 H16 0.9500
C17 H17 0.9500
C18 C19 1.396(2)
C18 C23 1.401(2)
C19 C20 1.393(3)
C19 H19 0.9500
C20 C21 1.382(3)
C20 H20 0.9500
C21 C22 1.384(3)
C21 H21 0.9500
C22 C23 1.393(3)
C22 H22 0.9500
C23 H23 0.9500
C24 C29 1.387(3)
C24 C25 1.398(2)
C25 C26 1.389(3)
C25 H25 0.9500
C26 C27 1.382(3)
C26 H26 0.9500
C27 C28 1.378(3)
C27 H27 0.9500
C28 C29 1.397(3)
C28 H28 0.9500
C29 H29 0.9500
C30 C31 1.389(3)
C30 C35 1.403(3)
C31 C32 1.395(3)
C31 H31 0.9500
C32 C33 1.378(3)
C32 H32 0.9500
C33 C34 1.387(3)
C33 H33 0.9500
C34 C35 1.386(3)
C34 H34 0.9500
C35 H35 0.9500
C36 C41 1.389(3)
C36 C37 1.398(2)
C37 C38 1.393(3)
C37 H37 0.9500
C38 C39 1.379(3)
C38 H38 0.9500
C39 C40 1.384(3)
C39 H39 0.9500
C40 C41 1.391(3)
C40 H40 0.9500
C41 H41 0.9500
C42 C43 1.392(2)
C42 C47 1.399(2)
C43 C44 1.387(3)
C43 H43 0.9500
C44 C45 1.386(3)
C44 H44 0.9500
C45 C46 1.387(3)
C45 H45 0.9500
C46 C47 1.383(3)
C46 H46 0.9500
C47 H47 0.9500
B1 F4 1.371(2)
B1 F1 1.378(2)
B1 F3 1.388(2)
B1 F2 1.421(2)

loop_
_geom_hbond_atom_site_label_D
_geom_hbond_atom_site_label_H
_geom_hbond_atom_site_label_A
_geom_hbond_distance_DH
_geom_hbond_distance_HA
_geom_hbond_distance_DA
_geom_hbond_angle_DHA
N4 H4 F2 0.81(2) 1.94(2) 2.7414(19) 169(2)
N4 H4 F3 0.81(2) 2.53(2) 3.109(2) 129.6(19)

loop_
_geom_torsion_atom_site_label_1
_geom_torsion_atom_site_label_2
_geom_torsion_atom_site_label_3
_geom_torsion_atom_site_label_4
_geom_torsion
N1 Cu1 P1 C24 105.48(7)
N11 Cu1 P1 C24 -165.69(7)
P2 Cu1 P1 C24 -25.64(7)
N1 Cu1 P1 C12 -135.12(7)
N11 Cu1 P1 C12 -46.28(7)
P2 Cu1 P1 C12 93.76(6)
N1 Cu1 P1 C18 -14.09(7)
N11 Cu1 P1 C18 74.74(7)
P2 Cu1 P1 C18 -145.21(6)
N1 Cu1 P2 C42 131.05(7)
N11 Cu1 P2 C42 49.78(7)
P1 Cu1 P2 C42 -95.86(6)
N1 Cu1 P2 C36 -104.42(8)
N11 Cu1 P2 C36 174.31(7)
P1 Cu1 P2 C36 28.67(7)
N1 Cu1 P2 C30 15.35(7)
N11 Cu1 P2 C30 -65.93(7)
P1 Cu1 P2 C30 148.43(6)
N11 Cu1 N1 C5 4.60(11)
P1 Cu1 N1 C5 122.98(10)
P2 Cu1 N1 C5 -93.66(11)
N11 Cu1 N1 N2 178.23(18)
P1 Cu1 N1 N2 -63.39(17)
P2 Cu1 N1 N2 79.96(17)
C5 N1 N2 N3 0.41(18)
Cu1 N1 N2 N3 -173.44(13)
N1 N2 N3 N4 -0.10(19)
N2 N3 N4 C5 -0.24(19)
N2 N1 C5 N4 -0.55(18)
Cu1 N1 C5 N4 175.27(10)
N2 N1 C5 C6 -178.86(14)
Cu1 N1 C5 C6 -3.05(19)
N3 N4 C5 N1 0.50(19)
N3 N4 C5 C6 178.62(16)
N1 C5 C6 N11 -2.0(2)
N4 C5 C6 N11 -179.91(16)
N1 C5 C6 C7 175.53(16)
N4 C5 C6 C7 -2.4(3)
N11 C6 C7 C8 1.4(3)
C5 C6 C7 C8 -175.87(16)
C6 C7 C8 C9 -1.1(3)
C7 C8 C9 C10 0.2(3)
C8 C9 C10 N11 0.6(3)
C9 C10 N11 C6 -0.4(2)
C9 C10 N11 Cu1 169.13(13)
C7 C6 N11 C10 -0.6(2)
C5 C6 N11 C10 176.90(14)
C7 C6 N11 Cu1 -171.64(13)
C5 C6 N11 Cu1 5.89(17)
N1 Cu1 N11 C10 -175.70(15)
P1 Cu1 N11 C10 77.18(15)
P2 Cu1 N11 C10 -72.76(14)
N1 Cu1 N11 C6 -5.90(11)
P1 Cu1 N11 C6 -113.02(10)
P2 Cu1 N11 C6 97.05(11)
C24 P1 C12 C17 -74.71(16)
C18 P1 C12 C17 34.11(16)
Cu1 P1 C12 C17 160.57(13)
C24 P1 C12 C13 105.00(14)
C18 P1 C12 C13 -146.18(13)
Cu1 P1 C12 C13 -19.72(15)
C17 C12 C13 C14 1.0(3)
P1 C12 C13 C14 -178.76(13)
C12 C13 C14 C15 -1.1(3)
C13 C14 C15 C16 0.5(3)
C14 C15 C16 C17 0.3(3)
C15 C16 C17 C12 -0.4(3)
C13 C12 C17 C16 -0.2(3)
P1 C12 C17 C16 179.53(15)
C24 P1 C18 C19 -162.30(13)
C12 P1 C18 C19 89.97(14)
Cu1 P1 C18 C19 -37.97(14)
C24 P1 C18 C23 19.12(17)
C12 P1 C18 C23 -88.61(16)
Cu1 P1 C18 C23 143.45(14)
C23 C18 C19 C20 0.9(3)
P1 C18 C19 C20 -177.74(14)
C18 C19 C20 C21 -0.8(3)
C19 C20 C21 C22 -0.1(3)
C20 C21 C22 C23 0.8(3)
C21 C22 C23 C18 -0.6(3)
C19 C18 C23 C22 -0.3(3)
P1 C18 C23 C22 178.31(14)
C12 P1 C24 C29 -28.31(17)
C18 P1 C24 C29 -136.46(16)
Cu1 P1 C24 C29 98.58(15)
C12 P1 C24 C25 158.68(14)
C18 P1 C24 C25 50.53(16)
Cu1 P1 C24 C25 -74.43(15)
C29 C24 C25 C26 0.9(3)
P1 C24 C25 C26 174.07(15)
C24 C25 C26 C27 -1.1(3)
C25 C26 C27 C28 0.3(3)
C26 C27 C28 C29 0.7(4)
C25 C24 C29 C28 0.0(3)
P1 C24 C29 C28 -173.01(18)
C27 C28 C29 C24 -0.8(4)
C42 P2 C30 C31 125.18(15)
C36 P2 C30 C31 17.28(17)
Cu1 P2 C30 C31 -112.07(14)
C42 P2 C30 C35 -58.69(15)
C36 P2 C30 C35 -166.59(14)
Cu1 P2 C30 C35 64.06(14)
C35 C30 C31 C32 0.4(3)
P2 C30 C31 C32 176.51(15)
C30 C31 C32 C33 0.1(3)
C31 C32 C33 C34 -0.5(3)
C32 C33 C34 C35 0.4(3)
C33 C34 C35 C30 0.1(3)
C31 C30 C35 C34 -0.5(3)
P2 C30 C35 C34 -176.75(14)
C42 P2 C36 C41 161.89(14)
C30 P2 C36 C41 -90.33(15)
Cu1 P2 C36 C41 32.21(16)
C42 P2 C36 C37 -18.20(16)
C30 P2 C36 C37 89.57(15)
Cu1 P2 C36 C37 -147.89(12)
C41 C36 C37 C38 1.5(3)
P2 C36 C37 C38 -178.45(14)
C36 C37 C38 C39 -0.4(3)
C37 C38 C39 C40 -0.4(3)
C38 C39 C40 C41 0.2(3)
C37 C36 C41 C40 -1.7(3)
P2 C36 C41 C40 178.21(15)
C39 C40 C41 C36 0.9(3)
C36 P2 C42 C43 -85.91(14)
C30 P2 C42 C43 166.04(13)
Cu1 P2 C42 C43 46.93(15)
C36 P2 C42 C47 92.88(15)
C30 P2 C42 C47 -15.16(16)
Cu1 P2 C42 C47 -134.28(13)
C47 C42 C43 C44 0.4(3)
P2 C42 C43 C44 179.28(14)
C42 C43 C44 C45 0.5(3)
C43 C44 C45 C46 -0.8(3)
C44 C45 C46 C47 0.1(3)
C45 C46 C47 C42 0.8(3)
C43 C42 C47 C46 -1.1(3)
P2 C42 C47 C46 -179.86(14)
